data_2214840
loop_
_publ_author_name
'Xia Shi'
'Jie Zhang'
'Tao-Kai Ying'
'Guo-Liang Zhao'

_publ_section_title
;
 Poly[1-carboxymethyl-3-methylimidazolium
 [aquadi-\m~3~-chlorido-di-\m~2~-chlorido-chloridodicadmate(II)]]
;
_journal_coeditor_code RK2025
_journal_issue 8
_journal_name_full 'Acta Crystallographica Section E'
_journal_page_first m2157
_journal_page_last m2157
_journal_paper_doi 10.1107/S1600536807033508
_journal_volume 63
_journal_year 2007
_chemical_formula_iupac '(C6 H9 N2 O2) [Cd2 Cl5 (H2 O)]'
_chemical_formula_moiety 'C6 H9 N2 O2 + , Cd2 Cl5 H2 O -'
_chemical_formula_sum 'C6 H11 Cd2 Cl5 N2 O3'
_chemical_formula_weight 561.24
_chemical_name_systematic
;
Poly[1-methyl-1-carboxymethyl-3-methylimidazolium
[aqua-di-\m~3~-chlorido-di-\m~2~-chlorido-chloridodicadmate(II)]]
;
_space_group_IT_number 2
_symmetry_cell_setting triclinic
_symmetry_space_group_name_Hall '-P 1'
_symmetry_space_group_name_H-M 'P -1'
_atom_sites_solution_hydrogens geom
_atom_sites_solution_primary direct
_atom_sites_solution_secondary difmap
_audit_creation_method SHELXL97
_cell_angle_alpha 74.593(15)
_cell_angle_beta 81.568(17)
_cell_angle_gamma 83.781(16)
_cell_formula_units_Z 2
_cell_length_a 7.580(2)
_cell_length_b 10.339(3)
_cell_length_c 10.371(3)
_cell_measurement_reflns_used 5396
_cell_measurement_temperature 296(2)
_cell_measurement_theta_max 27.78
_cell_measurement_theta_min 2.50
_cell_volume 773.0(4)
_computing_cell_refinement 'SAINT (Bruker, 2004)'
_computing_data_collection 'SMART (Bruker, 2004)'
_computing_data_reduction SAINT
_computing_molecular_graphics 'SHELXTL (Bruker, 2002)'
_computing_publication_material SHELXL97
_computing_structure_refinement 'SHELXL97 (Sheldrick, 1997)'
_computing_structure_solution 'SHELXS97 (Sheldrick, 1997)'
_diffrn_ambient_temperature 296(2)
_diffrn_measured_fraction_theta_full 0.945
_diffrn_measured_fraction_theta_max 0.945
_diffrn_measurement_device_type 'Bruker SMART CCD area-detector'
_diffrn_measurement_method \w
_diffrn_radiation_monochromator graphite
_diffrn_radiation_source 'fine-focus sealed tube'
_diffrn_radiation_type MoK\a
_diffrn_radiation_wavelength 0.71073
_diffrn_reflns_av_R_equivalents 0.0217
_diffrn_reflns_av_sigmaI/netI 0.0238
_diffrn_reflns_limit_h_max 9
_diffrn_reflns_limit_h_min -9
_diffrn_reflns_limit_k_max 13
_diffrn_reflns_limit_k_min -13
_diffrn_reflns_limit_l_max 13
_diffrn_reflns_limit_l_min -13
_diffrn_reflns_number 9462
_diffrn_reflns_theta_full 27.78
_diffrn_reflns_theta_max 27.78
_diffrn_reflns_theta_min 2.50
_diffrn_standards_decay_% 0
_exptl_absorpt_coefficient_mu 3.613
_exptl_absorpt_correction_T_max 0.697
_exptl_absorpt_correction_T_min 0.424
_exptl_absorpt_correction_type multi-scan
_exptl_absorpt_process_details '(SADABS; Sheldrick, 1996)'
_exptl_crystal_colour colourless
_exptl_crystal_density_diffrn 2.411
_exptl_crystal_density_method 'not measured'
_exptl_crystal_description block
_exptl_crystal_F_000 532
_exptl_crystal_size_max 0.56
_exptl_crystal_size_mid 0.20
_exptl_crystal_size_min 0.10
_refine_diff_density_max 0.516
_refine_diff_density_min -0.902
_refine_ls_extinction_method none
_refine_ls_goodness_of_fit_ref 1.009
_refine_ls_hydrogen_treatment constr
_refine_ls_matrix_type full
_refine_ls_number_parameters 163
_refine_ls_number_reflns 3446
_refine_ls_number_restraints 0
_refine_ls_restrained_S_all 1.009
_refine_ls_R_factor_all 0.0252
_refine_ls_R_factor_gt 0.0211
_refine_ls_shift/su_max 0.002
_refine_ls_shift/su_mean 0.000
_refine_ls_structure_factor_coef Fsqd
_refine_ls_weighting_details 'calc w = 1/[\s^2^(Fo^2^)+(0.033P)^2^+0.3014P] where P=(Fo^2^+2Fc^2^)/3'
_refine_ls_weighting_scheme calc
_refine_ls_wR_factor_gt 0.0545
_refine_ls_wR_factor_ref 0.0563
_reflns_number_gt 3191
_reflns_number_total 3446
_reflns_threshold_expression I>2\s(I)
_cod_data_source_file rk2025.cif
_cod_data_source_block I
_cod_database_code 2214840
_cod_database_fobs_code 2214840

loop_
_symmetry_equiv_pos_as_xyz
'x, y, z'
'-x, -y, -z'

loop_
_atom_site_type_symbol
_atom_site_label
_atom_site_fract_x
_atom_site_fract_y
_atom_site_fract_z
_atom_site_U_iso_or_equiv
_atom_site_adp_type
_atom_site_calc_flag
_atom_site_refinement_flags
_atom_site_occupancy
Cd Cd1 -0.65421(2) 1.144477(16) 0.049066(16) 0.02828(6) Uani d . 1
Cd Cd2 -0.84758(2) 0.825988(16) -0.030118(16) 0.02783(6) Uani d . 1
C C1 -0.8088(3) 1.0934(2) 0.5265(2) 0.0318(5) Uani d . 1
C C2 -0.6479(3) 1.1611(2) 0.5415(2) 0.0322(5) Uani d . 1
H H2A -0.6095 1.1199 0.6293 0.039 Uiso calc R 1
H H2B -0.5503 1.1475 0.4736 0.039 Uiso calc R 1
C C3 -0.7179(4) 1.3985(2) 0.4081(3) 0.0441(6) Uani d . 1
H H3A -0.7117 1.3816 0.3238 0.053 Uiso calc R 1
C C4 -0.7576(4) 1.5190(3) 0.4378(3) 0.0440(6) Uani d . 1
H H4A -0.7835 1.6008 0.3774 0.053 Uiso calc R 1
C C5 -0.7114(3) 1.3677(2) 0.6260(2) 0.0331(5) Uani d . 1
H H5A -0.7005 1.3272 0.7162 0.040 Uiso calc R 1
C C6 -0.7922(5) 1.5991(3) 0.6535(3) 0.0551(8) Uani d . 1
H H6A -0.7777 1.5570 0.7460 0.083 Uiso calc R 1
H H6B -0.9130 1.6369 0.6472 0.083 Uiso calc R 1
H H6C -0.7115 1.6692 0.6188 0.083 Uiso calc R 1
N N1 -0.7525(3) 1.49781(19) 0.5738(2) 0.0362(5) Uani d . 1
N N2 -0.6886(3) 1.30571(17) 0.52722(18) 0.0308(4) Uani d . 1
O O1 -0.7649(2) 0.97628(16) 0.50150(18) 0.0440(5) Uani d . 1
H H1 -0.8520 0.9380 0.4935 0.053 Uiso d R 1
O O1W -0.6345(3) 1.37162(17) -0.07118(18) 0.0430(4) Uani d . 1
H H1WA -0.5308 1.3949 -0.0691 0.052 Uiso d R 1
H H1WB -0.7130 1.4161 -0.0313 0.052 Uiso d R 1
O O2 -0.9607(2) 1.14584(16) 0.53634(17) 0.0381(4) Uani d . 1
Cl Cl1 -0.43258(8) 1.17746(6) 0.20317(6) 0.03400(13) Uani d . 1
Cl Cl2 -0.62407(8) 0.87957(5) 0.13734(5) 0.02852(11) Uani d . 1
Cl Cl3 -1.13417(7) 0.89355(5) 0.12270(5) 0.02748(11) Uani d . 1
Cl Cl4 -1.06544(8) 0.81267(6) -0.19757(6) 0.03600(13) Uani d . 1
Cl Cl5 -0.80425(10) 0.58296(6) 0.09300(7) 0.04500(16) Uani d . 1

loop_
_atom_site_aniso_label
_atom_site_aniso_U_11
_atom_site_aniso_U_22
_atom_site_aniso_U_33
_atom_site_aniso_U_12
_atom_site_aniso_U_13
_atom_site_aniso_U_23
Cd1 0.02405(10) 0.03030(9) 0.03304(10) -0.00022(6) -0.00257(7) -0.01366(7)
Cd2 0.02290(10) 0.02877(9) 0.03250(10) 0.00080(6) -0.00173(7) -0.01092(7)
C1 0.0441(14) 0.0252(10) 0.0267(11) 0.0008(9) -0.0075(10) -0.0073(8)
C2 0.0343(13) 0.0279(10) 0.0343(12) 0.0020(9) -0.0016(10) -0.0109(9)
C3 0.0650(18) 0.0354(12) 0.0289(12) -0.0021(12) -0.0034(12) -0.0048(10)
C4 0.0580(18) 0.0327(12) 0.0378(13) -0.0015(11) -0.0099(12) -0.0013(10)
C5 0.0410(14) 0.0289(10) 0.0299(11) -0.0022(9) -0.0038(10) -0.0087(9)
C6 0.075(2) 0.0373(14) 0.0616(18) 0.0083(13) -0.0160(16) -0.0276(13)
N1 0.0445(13) 0.0269(9) 0.0393(11) 0.0003(8) -0.0078(9) -0.0118(8)
N2 0.0376(11) 0.0258(9) 0.0286(9) -0.0020(7) -0.0010(8) -0.0082(7)
O1 0.0427(11) 0.0308(8) 0.0657(13) 0.0035(7) -0.0139(10) -0.0231(8)
O1W 0.0531(12) 0.0322(8) 0.0447(10) 0.0042(8) -0.0075(9) -0.0140(7)
O2 0.0369(10) 0.0319(8) 0.0479(10) 0.0032(7) -0.0071(8) -0.0153(7)
Cl1 0.0270(3) 0.0497(3) 0.0301(3) -0.0041(2) -0.0004(2) -0.0195(2)
Cl2 0.0282(3) 0.0285(2) 0.0297(3) -0.00082(19) -0.0014(2) -0.0105(2)
Cl3 0.0262(3) 0.0310(2) 0.0255(2) -0.00225(19) -0.0002(2) -0.00919(19)
Cl4 0.0278(3) 0.0518(3) 0.0336(3) 0.0035(2) -0.0023(2) -0.0231(3)
Cl5 0.0624(4) 0.0270(3) 0.0432(3) -0.0011(3) -0.0051(3) -0.0063(2)

loop_
_atom_type_symbol
_atom_type_description
_atom_type_scat_dispersion_real
_atom_type_scat_dispersion_imag
_atom_type_scat_source
C C 0.0033 0.0016 'International Tables Vol C Tables 4.2.6.8 and 6.1.1.4'
H H 0.0000 0.0000 'International Tables Vol C Tables 4.2.6.8 and 6.1.1.4'
Cd Cd -0.8075 1.2024 'International Tables Vol C Tables 4.2.6.8 and 6.1.1.4'
Cl Cl 0.1484 0.1585 'International Tables Vol C Tables 4.2.6.8 and 6.1.1.4'
N N 0.0061 0.0033 'International Tables Vol C Tables 4.2.6.8 and 6.1.1.4'
O O 0.0106 0.0060 'International Tables Vol C Tables 4.2.6.8 and 6.1.1.4'

loop_
_geom_angle_atom_site_label_1
_geom_angle_atom_site_label_2
_geom_angle_atom_site_label_3
_geom_angle_site_symmetry_1
_geom_angle_site_symmetry_3
_geom_angle
O1W Cd1 Cl4 . 2_375 94.81(5)
O1W Cd1 Cl1 . . 89.02(5)
Cl4 Cd1 Cl1 2_375 . 96.61(3)
O1W Cd1 Cl2 . . 166.91(5)
Cl4 Cd1 Cl2 2_375 . 97.76(3)
Cl1 Cd1 Cl2 . . 93.17(3)
O1W Cd1 Cl2 . 2_475 79.77(5)
Cl4 Cd1 Cl2 2_375 2_475 172.27(2)
Cl1 Cd1 Cl2 . 2_475 88.85(3)
Cl2 Cd1 Cl2 . 2_475 87.37(3)
O1W Cd1 Cl3 . 2_375 90.75(5)
Cl4 Cd1 Cl3 2_375 2_375 87.22(3)
Cl1 Cd1 Cl3 . 2_375 176.167(17)
Cl2 Cd1 Cl3 . 2_375 86.20(2)
Cl2 Cd1 Cl3 2_475 2_375 87.34(3)
Cl5 Cd2 Cl1 . 2_475 95.21(3)
Cl5 Cd2 Cl4 . . 101.03(3)
Cl1 Cd2 Cl4 2_475 . 93.72(3)
Cl5 Cd2 Cl3 . . 98.51(3)
Cl1 Cd2 Cl3 2_475 . 166.00(2)
Cl4 Cd2 Cl3 . . 86.37(3)
Cl5 Cd2 Cl2 . . 86.97(3)
Cl1 Cd2 Cl2 2_475 . 86.83(3)
Cl4 Cd2 Cl2 . . 171.891(18)
Cl3 Cd2 Cl2 . . 91.15(3)
Cl5 Cd2 Cl3 . 2_375 168.10(2)
Cl1 Cd2 Cl3 2_475 2_375 87.15(3)
Cl4 Cd2 Cl3 . 2_375 90.43(3)
Cl3 Cd2 Cl3 . 2_375 78.85(3)
Cl2 Cd2 Cl3 . 2_375 81.51(2)
O2 C1 O1 . . 125.2(2)
O2 C1 C2 . . 122.34(19)
O1 C1 C2 . . 112.4(2)
N2 C2 C1 . . 111.75(18)
N2 C2 H2A . . 109.3
C1 C2 H2A . . 109.3
N2 C2 H2B . . 109.3
C1 C2 H2B . . 109.3
H2A C2 H2B . . 107.9
C4 C3 N2 . . 106.7(2)
C4 C3 H3A . . 126.7
N2 C3 H3A . . 126.7
C3 C4 N1 . . 107.2(2)
C3 C4 H4A . . 126.4
N1 C4 H4A . . 126.4
N2 C5 N1 . . 108.3(2)
N2 C5 H5A . . 125.8
N1 C5 H5A . . 125.8
N1 C6 H6A . . 109.5
N1 C6 H6B . . 109.5
H6A C6 H6B . . 109.5
N1 C6 H6C . . 109.5
H6A C6 H6C . . 109.5
H6B C6 H6C . . 109.5
C5 N1 C4 . . 108.8(2)
C5 N1 C6 . . 124.2(2)
C4 N1 C6 . . 127.0(2)
C5 N2 C3 . . 109.01(19)
C5 N2 C2 . . 126.23(19)
C3 N2 C2 . . 124.70(19)
C1 O1 H1 . . 113.3
Cd1 O1W H1WA . . 108.9
Cd1 O1W H1WB . . 106.3
H1WA O1W H1WB . . 110.4
Cd2 Cl1 Cd1 2_475 . 95.48(3)
Cd1 Cl2 Cd1 . 2_475 92.63(3)
Cd1 Cl2 Cd2 . . 96.80(2)
Cd1 Cl2 Cd2 2_475 . 88.60(3)
Cd2 Cl3 Cd1 . 2_375 90.45(3)
Cd2 Cl3 Cd2 . 2_375 101.15(3)
Cd1 Cl3 Cd2 2_375 2_375 95.46(2)
Cd1 Cl4 Cd2 2_375 . 95.57(3)

loop_
_geom_bond_atom_site_label_1
_geom_bond_atom_site_label_2
_geom_bond_site_symmetry_2
_geom_bond_distance
Cd1 O1W . 2.3575(18)
Cd1 Cl4 2_375 2.5066(9)
Cd1 Cl1 . 2.5873(8)
Cd1 Cl2 . 2.6430(9)
Cd1 Cl2 2_475 2.6822(9)
Cd1 Cl3 2_375 2.6922(8)
Cd2 Cl5 . 2.5082(9)
Cd2 Cl1 2_475 2.5753(9)
Cd2 Cl4 . 2.6037(9)
Cd2 Cl3 . 2.6398(9)
Cd2 Cl2 . 2.7876(8)
Cd2 Cl3 2_375 2.7968(10)
C1 O2 . 1.221(3)
C1 O1 . 1.303(2)
C1 C2 . 1.517(3)
C2 N2 . 1.465(3)
C2 H2A . 0.9700
C2 H2B . 0.9700
C3 C4 . 1.353(3)
C3 N2 . 1.379(3)
C3 H3A . 0.9300
C4 N1 . 1.374(4)
C4 H4A . 0.9300
C5 N2 . 1.328(3)
C5 N1 . 1.331(3)
C5 H5A . 0.9300
C6 N1 . 1.479(3)
C6 H6A . 0.9600
C6 H6B . 0.9600
C6 H6C . 0.9600
O1 H1 . 0.8303
O1W H1WA . 0.8511
O1W H1WB . 0.8405
Cl1 Cd2 2_475 2.5753(9)
Cl2 Cd1 2_475 2.6822(9)
Cl3 Cd1 2_375 2.6922(8)
Cl3 Cd2 2_375 2.7968(10)
Cl4 Cd1 2_375 2.5066(9)

loop_
_geom_hbond_atom_site_label_D
_geom_hbond_atom_site_label_H
_geom_hbond_atom_site_label_A
_geom_hbond_site_symmetry_A
_geom_hbond_distance_DH
_geom_hbond_distance_HA
_geom_hbond_distance_DA
_geom_hbond_angle_DHA
O1 H1 O2 2_376 0.83 1.84 2.673(3) 176.1
O1W H1WA Cl5 2_475 0.85 2.54 3.375(2) 165.4
O1W H1WB Cl5 1_565 0.84 2.40 3.171(2) 152.1

loop_
_geom_torsion_atom_site_label_1
_geom_torsion_atom_site_label_2
_geom_torsion_atom_site_label_3
_geom_torsion_atom_site_label_4
_geom_torsion_site_symmetry_1
_geom_torsion_site_symmetry_4
_geom_torsion
O2 C1 C2 N2 . . -17.3(3)
O1 C1 C2 N2 . . 162.16(18)
N2 C3 C4 N1 . . -0.2(3)
N2 C5 N1 C4 . . 0.5(3)
N2 C5 N1 C6 . . 178.5(2)
C3 C4 N1 C5 . . -0.2(4)
C3 C4 N1 C6 . . -178.0(2)
N1 C5 N2 C3 . . -0.7(3)
N1 C5 N2 C2 . . -177.8(2)
C4 C3 N2 C5 . . 0.6(3)
C4 C3 N2 C2 . . 177.7(2)
C1 C2 N2 C5 . . 106.3(3)
C1 C2 N2 C3 . . -70.3(3)
O1W Cd1 Cl1 Cd2 . 2_475 -75.96(5)
Cl4 Cd1 Cl1 Cd2 2_375 2_475 -170.68(2)
Cl2 Cd1 Cl1 Cd2 . 2_475 91.13(3)
Cl2 Cd1 Cl1 Cd2 2_475 2_475 3.828(18)
O1W Cd1 Cl2 Cd1 . 2_475 10.7(2)
Cl4 Cd1 Cl2 Cd1 2_375 2_475 174.183(18)
Cl1 Cd1 Cl2 Cd1 . 2_475 -88.70(3)
Cl2 Cd1 Cl2 Cd1 2_475 2_475 0.0
Cl3 Cd1 Cl2 Cd1 2_375 2_475 87.51(3)
O1W Cd1 Cl2 Cd2 . . -78.2(2)
Cl4 Cd1 Cl2 Cd2 2_375 . 85.28(3)
Cl1 Cd1 Cl2 Cd2 . . -177.604(17)
Cl2 Cd1 Cl2 Cd2 2_475 . -88.90(3)
Cl3 Cd1 Cl2 Cd2 2_375 . -1.392(15)
Cl5 Cd2 Cl2 Cd1 . . -175.66(2)
Cl1 Cd2 Cl2 Cd1 2_475 . 88.94(3)
Cl3 Cd2 Cl2 Cd1 . . -77.20(3)
Cl3 Cd2 Cl2 Cd1 2_375 . 1.352(14)
Cl5 Cd2 Cl2 Cd1 . 2_475 91.85(3)
Cl1 Cd2 Cl2 Cd1 2_475 2_475 -3.542(16)
Cl3 Cd2 Cl2 Cd1 . 2_475 -169.681(17)
Cl3 Cd2 Cl2 Cd1 2_375 2_475 -91.13(3)
Cl5 Cd2 Cl3 Cd1 . 2_375 -96.13(3)
Cl1 Cd2 Cl3 Cd1 2_475 2_375 95.29(7)
Cl4 Cd2 Cl3 Cd1 . 2_375 4.490(17)
Cl2 Cd2 Cl3 Cd1 . 2_375 176.764(15)
Cl3 Cd2 Cl3 Cd1 2_375 2_375 95.65(3)
Cl5 Cd2 Cl3 Cd2 . 2_375 168.22(2)
Cl1 Cd2 Cl3 Cd2 2_475 2_375 -0.36(8)
Cl4 Cd2 Cl3 Cd2 . 2_375 -91.16(3)
Cl2 Cd2 Cl3 Cd2 . 2_375 81.11(3)
Cl3 Cd2 Cl3 Cd2 2_375 2_375 0.0
Cl5 Cd2 Cl4 Cd1 . 2_375 93.13(3)
Cl1 Cd2 Cl4 Cd1 2_475 2_375 -170.82(2)
Cl3 Cd2 Cl4 Cd1 . 2_375 -4.846(18)
Cl3 Cd2 Cl4 Cd1 2_375 2_375 -83.64(3)
